data_7126464
loop_
_publ_author_name
'Xiao, Lin'
'Chen, Weixing'
'Shen, Lingyi'
'Liu, Li'
'Xue, Yujie'
'Zhao, Yanxia'
'Yang, Xiao-Juan'

_publ_section_title
;
 Reduction of carbodiimides by a dialumane through insertion and
 cycloaddition.
;
_journal_issue 47
_journal_name_full 'Chemical communications (Cambridge, England)'
_journal_page_first 6352
_journal_page_last 6355
_journal_paper_doi 10.1039/d0cc02048f
_journal_volume 56
_journal_year 2020
_chemical_formula_sum 'C53 H75 Al N4'
_chemical_formula_weight 795.15
_space_group_crystal_system orthorhombic
_space_group_IT_number 29
_space_group_name_Hall 'P 2c -2ac'
_space_group_name_H-M_alt 'P c a 21'
_atom_sites_solution_hydrogens mixed
_atom_sites_solution_primary direct
_atom_sites_solution_secondary difmap
_audit_creation_method SHELXL-2014/7
_audit_update_record
;
2020-03-16 deposited with the CCDC.	2020-04-29 downloaded from the CCDC.
;
_cell_angle_alpha 90
_cell_angle_beta 90
_cell_angle_gamma 90
_cell_formula_units_Z 4
_cell_length_a 20.250(3)
_cell_length_b 12.5817(17)
_cell_length_c 18.940(3)
_cell_measurement_reflns_used 9857
_cell_measurement_temperature 153(2)
_cell_measurement_theta_max 24.99
_cell_measurement_theta_min 2.19
_cell_volume 4825.5(12)
_computing_cell_refinement 'Bruker SMART'
_computing_data_collection 'Bruker SMART APEX II'
_computing_data_reduction 'Bruker SAINT'
_computing_molecular_graphics SHELXTL
_computing_publication_material SHELXTL
_computing_structure_refinement 'SHELXL-2014/7 (Sheldrick, 2014)'
_computing_structure_solution 'SHELXL-2014/7 (Sheldrick, 2014)'
_diffrn_ambient_temperature 153(2)
_diffrn_detector_area_resol_mean 'fine-focus sealed tube'
_diffrn_measured_fraction_theta_full 0.995
_diffrn_measured_fraction_theta_max 0.994
_diffrn_measurement_device_type 'Bruker APEX II area detector'
_diffrn_measurement_method '\w scan'
_diffrn_radiation_type MoK\a
_diffrn_radiation_wavelength 0.71073
_diffrn_reflns_av_R_equivalents 0.0348
_diffrn_reflns_av_unetI/netI 0.0349
_diffrn_reflns_Laue_measured_fraction_full 0.995
_diffrn_reflns_Laue_measured_fraction_max 0.994
_diffrn_reflns_limit_h_max 24
_diffrn_reflns_limit_h_min -24
_diffrn_reflns_limit_k_max 14
_diffrn_reflns_limit_k_min -14
_diffrn_reflns_limit_l_max 22
_diffrn_reflns_limit_l_min -22
_diffrn_reflns_number 29003
_diffrn_reflns_point_group_measured_fraction_full 0.977
_diffrn_reflns_point_group_measured_fraction_max 0.977
_diffrn_reflns_theta_full 25.020
_diffrn_reflns_theta_max 25.020
_diffrn_reflns_theta_min 2.151
_exptl_absorpt_coefficient_mu 0.080
_exptl_absorpt_correction_type multi-scan
_exptl_absorpt_process_details SADABS
_exptl_crystal_colour red
_exptl_crystal_density_diffrn 1.095
_exptl_crystal_description block
_exptl_crystal_F_000 1736
_exptl_crystal_size_max 0.250
_exptl_crystal_size_mid 0.250
_exptl_crystal_size_min 0.200
_exptl_transmission_factor_max 0.7452
_exptl_transmission_factor_min 0.4651
_refine_diff_density_max 0.234
_refine_diff_density_min -0.173
_refine_diff_density_rms 0.031
_refine_ls_abs_structure_details
;
 Flack x determined using 3427 quotients [(I+)-(I-)]/[(I+)+(I-)]
 (Parsons, Flack and Wagner, Acta Cryst. B69 (2013) 249-259).
;
_refine_ls_abs_structure_Flack -0.02(6)
_refine_ls_extinction_method none
_refine_ls_goodness_of_fit_ref 1.035
_refine_ls_hydrogen_treatment mixed
_refine_ls_matrix_type full
_refine_ls_number_parameters 545
_refine_ls_number_reflns 8323
_refine_ls_number_restraints 1
_refine_ls_restrained_S_all 1.035
_refine_ls_R_factor_all 0.0362
_refine_ls_R_factor_gt 0.0321
_refine_ls_shift/su_max 0.002
_refine_ls_shift/su_mean 0.000
_refine_ls_structure_factor_coef Fsqd
_refine_ls_weighting_details 'w=1/[\s^2^(Fo^2^)+(0.0060P)^2^+1.9000P] where P=(Fo^2^+2Fc^2^)/3'
_refine_ls_weighting_scheme calc
_refine_ls_wR_factor_gt 0.0669
_refine_ls_wR_factor_ref 0.0688
_reflns_Friedel_coverage 0.900
_reflns_Friedel_fraction_full 0.958
_reflns_Friedel_fraction_max 0.958
_reflns_number_gt 7774
_reflns_number_total 8323
_reflns_threshold_expression 'I > 2\s(I)'
_cod_data_source_file d0cc02048f2.cif
_cod_data_source_block 6
_cod_depositor_comments
;
The following automatic conversions were performed:

data item '_exptl_absorpt_correction_type' value 'Multi-scan' was
changed to 'multi-scan' in accordance with the
/home/data/users/saulius/crontab/automatic-downloads/rss-feeds/RSC/lib/dictionaries/cif_core.dic
dictionary named 'cif_core.dic' version 2.4.2 last updated on
2011-04-26.

Automatic conversion script
Id: cif_fix_values 7556 2019-12-06 15:28:31Z antanas 

 Adding full bibliography for 7126459--7126464.cif.
;
_cod_original_cell_volume 4825.4(11)
_cod_database_code 7126464
_shelx_shelxl_version_number 2014/7
_shelx_space_group_comment
;
The symmetry employed for this shelxl refinement is uniquely defined
by the following loop, which should always be used as a source of
symmetry information in preference to the above space-group names.
They are only intended as comments.
;
_shelx_estimated_absorpt_t_min 0.980
_shelx_estimated_absorpt_t_max 0.984

loop_
_space_group_symop_operation_xyz
'x, y, z'
'-x, -y, z+1/2'
'x+1/2, -y, z'
'-x+1/2, y, z+1/2'

loop_
_atom_site_label
_atom_site_type_symbol
_atom_site_fract_x
_atom_site_fract_y
_atom_site_fract_z
_atom_site_U_iso_or_equiv
_atom_site_adp_type
_atom_site_occupancy
_atom_site_site_symmetry_order
_atom_site_calc_flag
_atom_site_refinement_flags_posn
_atom_site_refinement_flags_adp
_atom_site_refinement_flags_occupancy
_atom_site_disorder_assembly
_atom_site_disorder_group
Al1 Al 0.07009(3) 0.73096(5) 0.20414(4) 0.01380(14) Uani 1 1 d . . . . .
N1 N -0.01382(9) 0.68133(14) 0.21031(11) 0.0162(4) Uani 1 1 d . . . . .
N2 N 0.04853(9) 0.82132(15) 0.13301(11) 0.0175(4) Uani 1 1 d . . . . .
N3 N 0.13690(9) 0.62314(14) 0.22506(10) 0.0149(4) Uani 1 1 d . . . . .
N4 N 0.13633(9) 0.78467(15) 0.26997(11) 0.0165(4) Uani 1 1 d . . . . .
C1 C -0.05294(11) 0.73699(19) 0.15908(14) 0.0196(5) Uani 1 1 d . . . . .
C2 C -0.02069(12) 0.80864(19) 0.11901(13) 0.0203(5) Uani 1 1 d . . . . .
C3 C -0.12576(12) 0.7155(2) 0.15475(15) 0.0267(6) Uani 1 1 d . . . . .
H3A H -0.1476 0.7434 0.1971 0.040 Uiso 1 1 calc R U . . .
H3B H -0.1333 0.6387 0.1516 0.040 Uiso 1 1 calc R U . . .
H3C H -0.1440 0.7504 0.1128 0.040 Uiso 1 1 calc R U . . .
C4 C -0.05215(13) 0.8716(2) 0.06037(16) 0.0310(7) Uani 1 1 d . . . . .
H4A H -0.0425 0.8376 0.0150 0.046 Uiso 1 1 calc R U . . .
H4B H -0.0343 0.9440 0.0604 0.046 Uiso 1 1 calc R U . . .
H4C H -0.1000 0.8742 0.0676 0.046 Uiso 1 1 calc R U . . .
C5 C -0.04374(11) 0.58857(18) 0.24018(13) 0.0156(5) Uani 1 1 d . . . . .
C6 C -0.07839(12) 0.59534(19) 0.30425(13) 0.0197(5) Uani 1 1 d . . . . .
C7 C -0.11519(13) 0.5082(2) 0.32701(14) 0.0262(6) Uani 1 1 d . . . . .
H7 H -0.1393 0.5127 0.3699 0.031 Uiso 1 1 calc R U . . .
C8 C -0.11710(13) 0.4154(2) 0.28824(14) 0.0274(6) Uani 1 1 d . . . . .
H8 H -0.1439 0.3578 0.3033 0.033 Uiso 1 1 calc R U . . .
C9 C -0.07991(12) 0.4066(2) 0.22740(14) 0.0230(6) Uani 1 1 d . . . . .
H9 H -0.0800 0.3414 0.2021 0.028 Uiso 1 1 calc R U . . .
C10 C -0.04219(11) 0.49140(17) 0.20231(14) 0.0174(5) Uani 1 1 d . . . . .
C11 C -0.07641(13) 0.6941(2) 0.35034(14) 0.0247(6) Uani 1 1 d . . . . .
H11 H -0.0472 0.7478 0.3271 0.030 Uiso 1 1 calc R U . . .
C12 C -0.04712(14) 0.6668(2) 0.42241(14) 0.0292(6) Uani 1 1 d . . . . .
H12A H -0.0746 0.6128 0.4454 0.044 Uiso 1 1 calc R U . . .
H12B H -0.0458 0.7309 0.4518 0.044 Uiso 1 1 calc R U . . .
H12C H -0.0022 0.6392 0.4162 0.044 Uiso 1 1 calc R U . . .
C13 C -0.14482(16) 0.7435(3) 0.36039(19) 0.0504(9) Uani 1 1 d . . . . .
H13A H -0.1639 0.7602 0.3142 0.076 Uiso 1 1 calc R U . . .
H13B H -0.1408 0.8089 0.3882 0.076 Uiso 1 1 calc R U . . .
H13C H -0.1735 0.6932 0.3853 0.076 Uiso 1 1 calc R U . . .
C14 C -0.00146(12) 0.47811(18) 0.13562(13) 0.0192(5) Uani 1 1 d . . . . .
H14 H 0.0352 0.5312 0.1375 0.023 Uiso 1 1 calc R U . . .
C15 C -0.04131(15) 0.5003(2) 0.06849(14) 0.0320(7) Uani 1 1 d . . . . .
H15A H -0.0782 0.4500 0.0654 0.048 Uiso 1 1 calc R U . . .
H15B H -0.0127 0.4920 0.0271 0.048 Uiso 1 1 calc R U . . .
H15C H -0.0585 0.5730 0.0700 0.048 Uiso 1 1 calc R U . . .
C16 C 0.02986(13) 0.3679(2) 0.13052(15) 0.0258(6) Uani 1 1 d . . . . .
H16A H 0.0536 0.3522 0.1744 0.039 Uiso 1 1 calc R U . . .
H16B H 0.0608 0.3663 0.0907 0.039 Uiso 1 1 calc R U . . .
H16C H -0.0047 0.3146 0.1232 0.039 Uiso 1 1 calc R U . . .
C17 C 0.07881(11) 0.91601(18) 0.10593(13) 0.0182(5) Uani 1 1 d . . . . .
C18 C 0.11293(12) 0.9138(2) 0.04104(14) 0.0222(6) Uani 1 1 d . . . . .
C19 C 0.13711(13) 1.0083(2) 0.01287(15) 0.0279(6) Uani 1 1 d . . . . .
H19 H 0.1598 1.0071 -0.0310 0.033 Uiso 1 1 calc R U . . .
C20 C 0.12874(13) 1.1037(2) 0.04765(15) 0.0280(6) Uani 1 1 d . . . . .
H20 H 0.1446 1.1679 0.0274 0.034 Uiso 1 1 calc R U . . .
C21 C 0.09704(13) 1.1051(2) 0.11229(15) 0.0253(6) Uani 1 1 d . . . . .
H21 H 0.0925 1.1707 0.1367 0.030 Uiso 1 1 calc R U . . .
C22 C 0.07166(11) 1.01297(19) 0.14260(14) 0.0204(5) Uani 1 1 d . . . . .
C23 C 0.03697(12) 1.02081(19) 0.21413(15) 0.0248(6) Uani 1 1 d . . . . .
H23 H 0.0415 0.9504 0.2381 0.030 Uiso 1 1 calc R U . . .
C24 C 0.06745(15) 1.1044(2) 0.26238(15) 0.0314(6) Uani 1 1 d . . . . .
H24A H 0.1153 1.0931 0.2652 0.047 Uiso 1 1 calc R U . . .
H24B H 0.0481 1.0984 0.3096 0.047 Uiso 1 1 calc R U . . .
H24C H 0.0586 1.1754 0.2433 0.047 Uiso 1 1 calc R U . . .
C25 C -0.03704(13) 1.0437(2) 0.2060(2) 0.0402(7) Uani 1 1 d . . . . .
H25A H -0.0569 1.0529 0.2528 0.060 Uiso 1 1 calc R U . . .
H25B H -0.0583 0.9840 0.1818 0.060 Uiso 1 1 calc R U . . .
H25C H -0.0431 1.1087 0.1784 0.060 Uiso 1 1 calc R U . . .
C26 C 0.12409(15) 0.8117(2) -0.00024(16) 0.0325(7) Uani 1 1 d . . . . .
H26 H 0.1069 0.7508 0.0283 0.039 Uiso 1 1 calc R U . . .
C27 C 0.0875(2) 0.8135(4) -0.0715(2) 0.0684(12) Uani 1 1 d . . . . .
H27A H 0.0408 0.8305 -0.0636 0.103 Uiso 1 1 calc R U . . .
H27B H 0.0910 0.7436 -0.0941 0.103 Uiso 1 1 calc R U . . .
H27C H 0.1073 0.8674 -0.1022 0.103 Uiso 1 1 calc R U . . .
C28 C 0.19737(16) 0.7936(3) -0.0142(2) 0.0469(9) Uani 1 1 d . . . . .
H28A H 0.2144 0.8509 -0.0441 0.070 Uiso 1 1 calc R U . . .
H28B H 0.2035 0.7253 -0.0381 0.070 Uiso 1 1 calc R U . . .
H28C H 0.2214 0.7931 0.0307 0.070 Uiso 1 1 calc R U . . .
C29 C 0.16617(12) 0.69094(19) 0.26754(13) 0.0167(5) Uani 1 1 d . . . . .
C30 C 0.15752(11) 0.51415(18) 0.22199(12) 0.0160(5) Uani 1 1 d . . . . .
C31 C 0.18920(11) 0.47749(19) 0.16053(13) 0.0181(5) Uani 1 1 d . . . . .
C32 C 0.20947(12) 0.3719(2) 0.15829(15) 0.0232(6) Uani 1 1 d . . . . .
H32 H 0.2302 0.3453 0.1169 0.028 Uiso 1 1 calc R U . . .
C33 C 0.20003(12) 0.30502(19) 0.21521(15) 0.0254(6) Uani 1 1 d . . . . .
H33 H 0.2152 0.2337 0.2132 0.030 Uiso 1 1 calc R U . . .
C34 C 0.16859(13) 0.34161(19) 0.27491(15) 0.0233(6) Uani 1 1 d . . . . .
H34 H 0.1623 0.2949 0.3137 0.028 Uiso 1 1 calc R U . . .
C35 C 0.14577(11) 0.44626(19) 0.27949(13) 0.0194(5) Uani 1 1 d . . . . .
C36 C 0.20369(12) 0.5498(2) 0.09838(13) 0.0211(5) Uani 1 1 d . . . . .
H36 H 0.1862 0.6221 0.1098 0.025 Uiso 1 1 calc R U . . .
C37 C 0.27825(13) 0.5593(2) 0.08705(16) 0.0313(7) Uani 1 1 d . . . . .
H37A H 0.2993 0.5827 0.1310 0.047 Uiso 1 1 calc R U . . .
H37B H 0.2871 0.6113 0.0497 0.047 Uiso 1 1 calc R U . . .
H37C H 0.2962 0.4901 0.0732 0.047 Uiso 1 1 calc R U . . .
C38 C 0.16965(15) 0.5113(2) 0.03100(15) 0.0348(7) Uani 1 1 d . . . . .
H38A H 0.1838 0.4385 0.0205 0.052 Uiso 1 1 calc R U . . .
H38B H 0.1817 0.5580 -0.0084 0.052 Uiso 1 1 calc R U . . .
H38C H 0.1217 0.5128 0.0377 0.052 Uiso 1 1 calc R U . . .
C39 C 0.10959(13) 0.4816(2) 0.34588(14) 0.0245(6) Uani 1 1 d . . . . .
H39 H 0.0873 0.5506 0.3350 0.029 Uiso 1 1 calc R U . . .
C40 C 0.05620(14) 0.4027(2) 0.36831(15) 0.0295(6) Uani 1 1 d . . . . .
H40A H 0.0770 0.3370 0.3849 0.044 Uiso 1 1 calc R U . . .
H40B H 0.0276 0.3869 0.3279 0.044 Uiso 1 1 calc R U . . .
H40C H 0.0298 0.4337 0.4065 0.044 Uiso 1 1 calc R U . . .
C41 C 0.15790(17) 0.5016(3) 0.40643(16) 0.0446(8) Uani 1 1 d . . . . .
H41A H 0.1796 0.4348 0.4193 0.067 Uiso 1 1 calc R U . . .
H41B H 0.1338 0.5295 0.4473 0.067 Uiso 1 1 calc R U . . .
H41C H 0.1912 0.5534 0.3915 0.067 Uiso 1 1 calc R U . . .
C42 C 0.16700(11) 0.87433(18) 0.30408(13) 0.0186(5) Uani 1 1 d . . . . .
C43 C 0.14381(12) 0.90698(19) 0.37042(14) 0.0218(6) Uani 1 1 d . . . . .
C44 C 0.17386(13) 0.9945(2) 0.40199(15) 0.0275(6) Uani 1 1 d . . . . .
H44 H 0.1586 1.0184 0.4467 0.033 Uiso 1 1 calc R U . . .
C45 C 0.22543(13) 1.0472(2) 0.36945(15) 0.0293(6) Uani 1 1 d . . . . .
H45 H 0.2456 1.1064 0.3920 0.035 Uiso 1 1 calc R U . . .
C46 C 0.24766(13) 1.0137(2) 0.30417(15) 0.0268(6) Uani 1 1 d . . . . .
H46 H 0.2835 1.0499 0.2825 0.032 Uiso 1 1 calc R U . . .
C47 C 0.21860(12) 0.92813(19) 0.26958(14) 0.0218(5) Uani 1 1 d . . . . .
C48 C 0.08706(13) 0.8518(2) 0.40837(14) 0.0252(6) Uani 1 1 d . . . . .
H48 H 0.0743 0.7878 0.3802 0.030 Uiso 1 1 calc R U . . .
C49 C 0.02681(14) 0.9254(2) 0.41262(17) 0.0334(7) Uani 1 1 d . . . . .
H49A H 0.0395 0.9923 0.4354 0.050 Uiso 1 1 calc R U . . .
H49B H -0.0080 0.8909 0.4403 0.050 Uiso 1 1 calc R U . . .
H49C H 0.0105 0.9401 0.3649 0.050 Uiso 1 1 calc R U . . .
C50 C 0.10750(17) 0.8144(3) 0.48208(17) 0.0434(8) Uani 1 1 d . . . . .
H50A H 0.1210 0.8758 0.5104 0.065 Uiso 1 1 calc R U . . .
H50B H 0.1445 0.7645 0.4781 0.065 Uiso 1 1 calc R U . . .
H50C H 0.0701 0.7789 0.5049 0.065 Uiso 1 1 calc R U . . .
C51 C 0.24272(12) 0.89519(19) 0.19629(15) 0.0240(6) Uani 1 1 d . . . . .
H51 H 0.2051 0.8595 0.1716 0.029 Uiso 1 1 calc R U . . .
C52 C 0.29946(13) 0.8149(2) 0.20096(19) 0.0349(7) Uani 1 1 d . . . . .
H52A H 0.3349 0.8443 0.2304 0.052 Uiso 1 1 calc R U . . .
H52B H 0.3165 0.8005 0.1535 0.052 Uiso 1 1 calc R U . . .
H52C H 0.2833 0.7487 0.2220 0.052 Uiso 1 1 calc R U . . .
C53 C 0.26433(13) 0.9895(2) 0.15073(16) 0.0317(6) Uani 1 1 d . . . . .
H53A H 0.3050 1.0201 0.1701 0.048 Uiso 1 1 calc R U . . .
H53B H 0.2295 1.0436 0.1506 0.048 Uiso 1 1 calc R U . . .
H53C H 0.2724 0.9653 0.1023 0.048 Uiso 1 1 calc R U . . .
H1 H 0.2069(13) 0.6742(18) 0.2936(13) 0.012(6) Uiso 1 1 d . . . . .

loop_
_atom_site_aniso_label
_atom_site_aniso_U_11
_atom_site_aniso_U_22
_atom_site_aniso_U_33
_atom_site_aniso_U_23
_atom_site_aniso_U_13
_atom_site_aniso_U_12
Al1 0.0141(3) 0.0129(3) 0.0144(3) 0.0007(3) -0.0013(3) 0.0001(3)
N1 0.0153(9) 0.0149(9) 0.0183(11) 0.0026(9) -0.0015(9) -0.0009(7)
N2 0.0162(10) 0.0181(10) 0.0182(11) 0.0036(8) -0.0022(9) -0.0003(8)
N3 0.0153(9) 0.0137(9) 0.0157(11) -0.0002(8) -0.0005(8) 0.0020(8)
N4 0.0166(10) 0.0147(10) 0.0183(11) -0.0012(8) -0.0026(9) -0.0011(8)
C1 0.0173(11) 0.0187(12) 0.0228(14) 0.0016(10) -0.0047(11) 0.0010(10)
C2 0.0194(12) 0.0190(12) 0.0225(14) 0.0030(10) -0.0042(10) 0.0015(10)
C3 0.0211(13) 0.0270(14) 0.0319(16) 0.0083(12) -0.0039(12) -0.0009(11)
C4 0.0256(14) 0.0334(15) 0.0339(17) 0.0137(13) -0.0072(12) -0.0032(12)
C5 0.0125(10) 0.0167(12) 0.0175(12) 0.0035(10) -0.0044(10) -0.0003(9)
C6 0.0176(12) 0.0238(13) 0.0176(13) 0.0023(10) -0.0026(10) 0.0009(10)
C7 0.0252(13) 0.0331(15) 0.0201(14) 0.0033(12) 0.0035(11) -0.0044(12)
C8 0.0288(14) 0.0275(14) 0.0259(15) 0.0079(12) -0.0028(12) -0.0121(12)
C9 0.0272(13) 0.0195(12) 0.0224(14) 0.0007(10) -0.0063(11) -0.0046(10)
C10 0.0162(11) 0.0195(12) 0.0165(12) 0.0027(11) -0.0048(11) 0.0002(9)
C11 0.0295(14) 0.0259(14) 0.0186(14) -0.0009(11) 0.0013(11) 0.0020(11)
C12 0.0334(15) 0.0320(15) 0.0222(15) -0.0017(12) 0.0010(12) -0.0049(12)
C13 0.051(2) 0.055(2) 0.045(2) -0.0171(17) -0.0123(17) 0.0270(17)
C14 0.0208(12) 0.0179(12) 0.0188(13) -0.0015(10) -0.0016(11) -0.0010(10)
C15 0.0355(16) 0.0425(17) 0.0181(14) -0.0027(13) 0.0004(12) 0.0145(14)
C16 0.0267(13) 0.0235(13) 0.0273(15) -0.0039(11) -0.0017(12) 0.0013(11)
C17 0.0148(12) 0.0181(12) 0.0219(14) 0.0068(10) -0.0033(10) 0.0017(10)
C18 0.0202(12) 0.0233(13) 0.0230(14) 0.0043(11) -0.0015(11) 0.0010(10)
C19 0.0251(14) 0.0316(15) 0.0270(15) 0.0097(12) 0.0031(12) 0.0000(12)
C20 0.0246(14) 0.0229(14) 0.0366(17) 0.0146(12) -0.0010(13) -0.0036(11)
C21 0.0245(13) 0.0178(13) 0.0335(17) 0.0048(11) -0.0026(12) 0.0016(11)
C22 0.0153(11) 0.0196(12) 0.0263(14) 0.0052(11) -0.0030(11) 0.0026(10)
C23 0.0254(13) 0.0203(12) 0.0286(15) 0.0020(11) 0.0041(12) 0.0022(10)
C24 0.0392(16) 0.0242(14) 0.0307(16) 0.0012(12) -0.0012(13) 0.0043(12)
C25 0.0279(14) 0.0474(17) 0.0452(19) -0.0111(17) 0.0064(15) 0.0040(13)
C26 0.0390(16) 0.0288(15) 0.0297(17) -0.0018(12) 0.0122(13) -0.0023(13)
C27 0.070(3) 0.077(3) 0.059(3) -0.035(2) -0.012(2) 0.019(2)
C28 0.0432(18) 0.0331(17) 0.065(2) 0.0045(16) 0.0193(17) 0.0076(15)
C29 0.0131(11) 0.0191(12) 0.0178(13) 0.0028(10) -0.0004(10) 0.0007(10)
C30 0.0128(11) 0.0161(11) 0.0190(13) -0.0015(9) -0.0048(9) 0.0005(9)
C31 0.0129(11) 0.0210(12) 0.0203(13) -0.0013(10) -0.0017(10) -0.0012(10)
C32 0.0185(12) 0.0223(13) 0.0287(15) -0.0063(12) 0.0030(11) 0.0028(10)
C33 0.0216(12) 0.0169(12) 0.0377(17) 0.0002(12) -0.0039(12) 0.0034(10)
C34 0.0246(13) 0.0192(12) 0.0261(15) 0.0059(11) -0.0047(12) 0.0012(10)
C35 0.0181(12) 0.0212(12) 0.0189(13) -0.0006(10) -0.0053(10) -0.0007(10)
C36 0.0221(13) 0.0219(13) 0.0192(13) -0.0019(11) 0.0022(11) 0.0018(11)
C37 0.0245(14) 0.0374(16) 0.0319(17) 0.0050(13) 0.0057(13) -0.0018(12)
C38 0.0401(16) 0.0388(17) 0.0256(16) 0.0030(13) -0.0041(13) -0.0079(14)
C39 0.0339(14) 0.0228(13) 0.0169(13) -0.0001(11) -0.0010(12) -0.0024(11)
C40 0.0323(15) 0.0339(16) 0.0224(15) 0.0012(12) 0.0023(12) -0.0002(12)
C41 0.0518(19) 0.060(2) 0.0220(16) -0.0033(15) -0.0009(15) -0.0214(17)
C42 0.0176(12) 0.0143(12) 0.0239(14) -0.0005(10) -0.0075(11) 0.0022(9)
C43 0.0224(13) 0.0177(13) 0.0254(15) -0.0001(11) -0.0066(11) 0.0014(10)
C44 0.0319(15) 0.0246(14) 0.0258(14) -0.0063(12) -0.0053(12) -0.0010(12)
C45 0.0312(15) 0.0212(13) 0.0354(17) -0.0047(12) -0.0115(13) -0.0071(11)
C46 0.0206(13) 0.0231(13) 0.0367(17) 0.0018(12) -0.0042(12) -0.0046(11)
C47 0.0161(12) 0.0197(12) 0.0297(15) 0.0011(11) -0.0056(11) 0.0022(10)
C48 0.0301(14) 0.0238(13) 0.0218(14) -0.0036(11) -0.0001(12) -0.0035(11)
C49 0.0355(16) 0.0304(15) 0.0344(17) -0.0047(13) 0.0068(14) -0.0022(13)
C50 0.0456(18) 0.050(2) 0.0344(19) 0.0113(16) -0.0082(15) -0.0121(16)
C51 0.0179(12) 0.0234(12) 0.0306(16) -0.0012(12) 0.0005(12) -0.0022(10)
C52 0.0275(14) 0.0298(14) 0.0473(18) 0.0063(15) 0.0088(15) 0.0044(11)
C53 0.0307(15) 0.0285(14) 0.0359(17) 0.0051(13) 0.0022(13) -0.0008(12)

loop_
_atom_type_symbol
_atom_type_description
_atom_type_scat_dispersion_real
_atom_type_scat_dispersion_imag
_atom_type_scat_source
C C 0.0033 0.0016 'International Tables Vol C Tables 4.2.6.8 and 6.1.1.4'
H H 0.0000 0.0000 'International Tables Vol C Tables 4.2.6.8 and 6.1.1.4'
N N 0.0061 0.0033 'International Tables Vol C Tables 4.2.6.8 and 6.1.1.4'
Al Al 0.0645 0.0514 'International Tables Vol C Tables 4.2.6.8 and 6.1.1.4'

loop_
_geom_angle_atom_site_label_1
_geom_angle_atom_site_label_2
_geom_angle_atom_site_label_3
_geom_angle
_geom_angle_site_symmetry_1
_geom_angle_site_symmetry_3
_geom_angle_publ_flag
N1 Al1 N2 92.19(9) . . ?
N1 Al1 N4 136.19(10) . . ?
N2 Al1 N4 114.98(9) . . ?
N1 Al1 N3 113.32(8) . . ?
N2 Al1 N3 138.63(9) . . ?
N4 Al1 N3 68.62(8) . . ?
N1 Al1 C29 132.17(9) . . ?
N2 Al1 C29 135.63(9) . . ?
N4 Al1 C29 34.49(8) . . ?
N3 Al1 C29 34.13(8) . . ?
C5 N1 C1 115.56(17) . . ?
C5 N1 Al1 134.64(15) . . ?
C1 N1 Al1 107.78(15) . . ?
C17 N2 C2 116.34(19) . . ?
C17 N2 Al1 133.02(16) . . ?
C2 N2 Al1 107.59(15) . . ?
C29 N3 C30 120.93(19) . . ?
C29 N3 Al1 89.19(14) . . ?
C30 N3 Al1 148.86(15) . . ?
C29 N4 C42 121.04(19) . . ?
C29 N4 Al1 89.03(15) . . ?
C42 N4 Al1 148.61(16) . . ?
C2 C1 N1 116.1(2) . . ?
C2 C1 C3 124.5(2) . . ?
N1 C1 C3 119.4(2) . . ?
C1 C2 N2 116.3(2) . . ?
C1 C2 C4 124.2(2) . . ?
N2 C2 C4 119.4(2) . . ?
C1 C3 H3A 109.5 . . ?
C1 C3 H3B 109.5 . . ?
H3A C3 H3B 109.5 . . ?
C1 C3 H3C 109.5 . . ?
H3A C3 H3C 109.5 . . ?
H3B C3 H3C 109.5 . . ?
C2 C4 H4A 109.5 . . ?
C2 C4 H4B 109.5 . . ?
H4A C4 H4B 109.5 . . ?
C2 C4 H4C 109.5 . . ?
H4A C4 H4C 109.5 . . ?
H4B C4 H4C 109.5 . . ?
C6 C5 C10 120.0(2) . . ?
C6 C5 N1 120.2(2) . . ?
C10 C5 N1 119.6(2) . . ?
C7 C6 C5 119.1(2) . . ?
C7 C6 C11 118.7(2) . . ?
C5 C6 C11 122.2(2) . . ?
C8 C7 C6 121.0(2) . . ?
C8 C7 H7 119.5 . . ?
C6 C7 H7 119.5 . . ?
C7 C8 C9 119.8(2) . . ?
C7 C8 H8 120.1 . . ?
C9 C8 H8 120.1 . . ?
C8 C9 C10 121.4(2) . . ?
C8 C9 H9 119.3 . . ?
C10 C9 H9 119.3 . . ?
C9 C10 C5 118.4(2) . . ?
C9 C10 C14 119.8(2) . . ?
C5 C10 C14 121.9(2) . . ?
C6 C11 C12 109.9(2) . . ?
C6 C11 C13 112.3(2) . . ?
C12 C11 C13 109.4(2) . . ?
C6 C11 H11 108.4 . . ?
C12 C11 H11 108.4 . . ?
C13 C11 H11 108.4 . . ?
C11 C12 H12A 109.5 . . ?
C11 C12 H12B 109.5 . . ?
H12A C12 H12B 109.5 . . ?
C11 C12 H12C 109.5 . . ?
H12A C12 H12C 109.5 . . ?
H12B C12 H12C 109.5 . . ?
C11 C13 H13A 109.5 . . ?
C11 C13 H13B 109.5 . . ?
H13A C13 H13B 109.5 . . ?
C11 C13 H13C 109.5 . . ?
H13A C13 H13C 109.5 . . ?
H13B C13 H13C 109.5 . . ?
C10 C14 C16 112.2(2) . . ?
C10 C14 C15 112.6(2) . . ?
C16 C14 C15 109.4(2) . . ?
C10 C14 H14 107.5 . . ?
C16 C14 H14 107.5 . . ?
C15 C14 H14 107.5 . . ?
C14 C15 H15A 109.5 . . ?
C14 C15 H15B 109.5 . . ?
H15A C15 H15B 109.5 . . ?
C14 C15 H15C 109.5 . . ?
H15A C15 H15C 109.5 . . ?
H15B C15 H15C 109.5 . . ?
C14 C16 H16A 109.5 . . ?
C14 C16 H16B 109.5 . . ?
H16A C16 H16B 109.5 . . ?
C14 C16 H16C 109.5 . . ?
H16A C16 H16C 109.5 . . ?
H16B C16 H16C 109.5 . . ?
C18 C17 C22 119.8(2) . . ?
C18 C17 N2 120.3(2) . . ?
C22 C17 N2 119.9(2) . . ?
C19 C18 C17 119.3(2) . . ?
C19 C18 C26 118.2(2) . . ?
C17 C18 C26 122.5(2) . . ?
C20 C19 C18 121.1(2) . . ?
C20 C19 H19 119.4 . . ?
C18 C19 H19 119.4 . . ?
C19 C20 C21 119.4(2) . . ?
C19 C20 H20 120.3 . . ?
C21 C20 H20 120.3 . . ?
C20 C21 C22 121.7(2) . . ?
C20 C21 H21 119.1 . . ?
C22 C21 H21 119.1 . . ?
C21 C22 C17 118.6(2) . . ?
C21 C22 C23 118.8(2) . . ?
C17 C22 C23 122.6(2) . . ?
C24 C23 C22 112.9(2) . . ?
C24 C23 C25 109.0(2) . . ?
C22 C23 C25 111.9(2) . . ?
C24 C23 H23 107.6 . . ?
C22 C23 H23 107.6 . . ?
C25 C23 H23 107.6 . . ?
C23 C24 H24A 109.5 . . ?
C23 C24 H24B 109.5 . . ?
H24A C24 H24B 109.5 . . ?
C23 C24 H24C 109.5 . . ?
H24A C24 H24C 109.5 . . ?
H24B C24 H24C 109.5 . . ?
C23 C25 H25A 109.5 . . ?
C23 C25 H25B 109.5 . . ?
H25A C25 H25B 109.5 . . ?
C23 C25 H25C 109.5 . . ?
H25A C25 H25C 109.5 . . ?
H25B C25 H25C 109.5 . . ?
C18 C26 C28 111.1(2) . . ?
C18 C26 C27 111.5(3) . . ?
C28 C26 C27 108.6(3) . . ?
C18 C26 H26 108.5 . . ?
C28 C26 H26 108.5 . . ?
C27 C26 H26 108.5 . . ?
C26 C27 H27A 109.5 . . ?
C26 C27 H27B 109.5 . . ?
H27A C27 H27B 109.5 . . ?
C26 C27 H27C 109.5 . . ?
H27A C27 H27C 109.5 . . ?
H27B C27 H27C 109.5 . . ?
C26 C28 H28A 109.5 . . ?
C26 C28 H28B 109.5 . . ?
H28A C28 H28B 109.5 . . ?
C26 C28 H28C 109.5 . . ?
H28A C28 H28C 109.5 . . ?
H28B C28 H28C 109.5 . . ?
N3 C29 N4 113.1(2) . . ?
N3 C29 Al1 56.68(12) . . ?
N4 C29 Al1 56.48(12) . . ?
N3 C29 H1 123.1(14) . . ?
N4 C29 H1 123.7(14) . . ?
Al1 C29 H1 179.2(15) . . ?
C35 C30 C31 121.3(2) . . ?
C35 C30 N3 120.0(2) . . ?
C31 C30 N3 118.7(2) . . ?
C32 C31 C30 118.2(2) . . ?
C32 C31 C36 119.5(2) . . ?
C30 C31 C36 122.3(2) . . ?
C33 C32 C31 121.1(2) . . ?
C33 C32 H32 119.4 . . ?
C31 C32 H32 119.4 . . ?
C34 C33 C32 120.1(2) . . ?
C34 C33 H33 119.9 . . ?
C32 C33 H33 119.9 . . ?
C33 C34 C35 121.2(2) . . ?
C33 C34 H34 119.4 . . ?
C35 C34 H34 119.4 . . ?
C34 C35 C30 117.9(2) . . ?
C34 C35 C39 119.1(2) . . ?
C30 C35 C39 123.0(2) . . ?
C31 C36 C38 111.7(2) . . ?
C31 C36 C37 110.3(2) . . ?
C38 C36 C37 110.7(2) . . ?
C31 C36 H36 108.0 . . ?
C38 C36 H36 108.0 . . ?
C37 C36 H36 108.0 . . ?
C36 C37 H37A 109.5 . . ?
C36 C37 H37B 109.5 . . ?
H37A C37 H37B 109.5 . . ?
C36 C37 H37C 109.5 . . ?
H37A C37 H37C 109.5 . . ?
H37B C37 H37C 109.5 . . ?
C36 C38 H38A 109.5 . . ?
C36 C38 H38B 109.5 . . ?
H38A C38 H38B 109.5 . . ?
C36 C38 H38C 109.5 . . ?
H38A C38 H38C 109.5 . . ?
H38B C38 H38C 109.5 . . ?
C35 C39 C40 112.4(2) . . ?
C35 C39 C41 111.1(2) . . ?
C40 C39 C41 110.6(2) . . ?
C35 C39 H39 107.5 . . ?
C40 C39 H39 107.5 . . ?
C41 C39 H39 107.5 . . ?
C39 C40 H40A 109.5 . . ?
C39 C40 H40B 109.5 . . ?
H40A C40 H40B 109.5 . . ?
C39 C40 H40C 109.5 . . ?
H40A C40 H40C 109.5 . . ?
H40B C40 H40C 109.5 . . ?
C39 C41 H41A 109.5 . . ?
C39 C41 H41B 109.5 . . ?
H41A C41 H41B 109.5 . . ?
C39 C41 H41C 109.5 . . ?
H41A C41 H41C 109.5 . . ?
H41B C41 H41C 109.5 . . ?
C43 C42 C47 121.6(2) . . ?
C43 C42 N4 119.1(2) . . ?
C47 C42 N4 119.3(2) . . ?
C44 C43 C42 118.0(2) . . ?
C44 C43 C48 119.2(2) . . ?
C42 C43 C48 122.8(2) . . ?
C45 C44 C43 121.2(3) . . ?
C45 C44 H44 119.4 . . ?
C43 C44 H44 119.4 . . ?
C46 C45 C44 120.0(2) . . ?
C46 C45 H45 120.0 . . ?
C44 C45 H45 120.0 . . ?
C45 C46 C47 121.3(2) . . ?
C45 C46 H46 119.4 . . ?
C47 C46 H46 119.4 . . ?
C46 C47 C42 117.9(2) . . ?
C46 C47 C51 120.1(2) . . ?
C42 C47 C51 121.9(2) . . ?
C43 C48 C50 111.5(2) . . ?
C43 C48 C49 110.4(2) . . ?
C50 C48 C49 110.7(3) . . ?
C43 C48 H48 108.0 . . ?
C50 C48 H48 108.0 . . ?
C49 C48 H48 108.0 . . ?
C48 C49 H49A 109.5 . . ?
C48 C49 H49B 109.5 . . ?
H49A C49 H49B 109.5 . . ?
C48 C49 H49C 109.5 . . ?
H49A C49 H49C 109.5 . . ?
H49B C49 H49C 109.5 . . ?
C48 C50 H50A 109.5 . . ?
C48 C50 H50B 109.5 . . ?
H50A C50 H50B 109.5 . . ?
C48 C50 H50C 109.5 . . ?
H50A C50 H50C 109.5 . . ?
H50B C50 H50C 109.5 . . ?
C47 C51 C53 113.1(2) . . ?
C47 C51 C52 111.5(2) . . ?
C53 C51 C52 109.2(2) . . ?
C47 C51 H51 107.6 . . ?
C53 C51 H51 107.6 . . ?
C52 C51 H51 107.6 . . ?
C51 C52 H52A 109.5 . . ?
C51 C52 H52B 109.5 . . ?
H52A C52 H52B 109.5 . . ?
C51 C52 H52C 109.5 . . ?
H52A C52 H52C 109.5 . . ?
H52B C52 H52C 109.5 . . ?
C51 C53 H53A 109.5 . . ?
C51 C53 H53B 109.5 . . ?
H53A C53 H53B 109.5 . . ?
C51 C53 H53C 109.5 . . ?
H53A C53 H53C 109.5 . . ?
H53B C53 H53C 109.5 . . ?

loop_
_geom_bond_atom_site_label_1
_geom_bond_atom_site_label_2
_geom_bond_distance
_geom_bond_site_symmetry_2
_geom_bond_publ_flag
Al1 N1 1.8140(18) . ?
Al1 N2 1.816(2) . ?
Al1 N4 1.952(2) . ?
Al1 N3 1.956(2) . ?
Al1 C29 2.341(3) . ?
N1 C5 1.431(3) . ?
N1 C1 1.435(3) . ?
N2 C17 1.435(3) . ?
N2 C2 1.435(3) . ?
N3 C29 1.314(3) . ?
N3 C30 1.435(3) . ?
N4 C29 1.326(3) . ?
N4 C42 1.441(3) . ?
C1 C2 1.347(3) . ?
C1 C3 1.501(3) . ?
C2 C4 1.506(4) . ?
C3 H3A 0.9800 . ?
C3 H3B 0.9800 . ?
C3 H3C 0.9800 . ?
C4 H4A 0.9800 . ?
C4 H4B 0.9800 . ?
C4 H4C 0.9800 . ?
C5 C6 1.404(4) . ?
C5 C10 1.418(3) . ?
C6 C7 1.394(4) . ?
C6 C11 1.519(4) . ?
C7 C8 1.379(4) . ?
C7 H7 0.9500 . ?
C8 C9 1.381(4) . ?
C8 H8 0.9500 . ?
C9 C10 1.396(3) . ?
C9 H9 0.9500 . ?
C10 C14 1.518(4) . ?
C11 C12 1.527(4) . ?
C11 C13 1.531(4) . ?
C11 H11 1.0000 . ?
C12 H12A 0.9800 . ?
C12 H12B 0.9800 . ?
C12 H12C 0.9800 . ?
C13 H13A 0.9800 . ?
C13 H13B 0.9800 . ?
C13 H13C 0.9800 . ?
C14 C16 1.527(3) . ?
C14 C15 1.532(4) . ?
C14 H14 1.0000 . ?
C15 H15A 0.9800 . ?
C15 H15B 0.9800 . ?
C15 H15C 0.9800 . ?
C16 H16A 0.9800 . ?
C16 H16B 0.9800 . ?
C16 H16C 0.9800 . ?
C17 C18 1.410(4) . ?
C17 C22 1.411(3) . ?
C18 C19 1.392(4) . ?
C18 C26 1.521(4) . ?
C19 C20 1.380(4) . ?
C19 H19 0.9500 . ?
C20 C21 1.382(4) . ?
C20 H20 0.9500 . ?
C21 C22 1.392(3) . ?
C21 H21 0.9500 . ?
C22 C23 1.529(4) . ?
C23 C24 1.524(4) . ?
C23 C25 1.534(4) . ?
C23 H23 1.0000 . ?
C24 H24A 0.9800 . ?
C24 H24B 0.9800 . ?
C24 H24C 0.9800 . ?
C25 H25A 0.9800 . ?
C25 H25B 0.9800 . ?
C25 H25C 0.9800 . ?
C26 C28 1.524(4) . ?
C26 C27 1.541(5) . ?
C26 H26 1.0000 . ?
C27 H27A 0.9800 . ?
C27 H27B 0.9800 . ?
C27 H27C 0.9800 . ?
C28 H28A 0.9800 . ?
C28 H28B 0.9800 . ?
C28 H28C 0.9800 . ?
C29 H1 0.98(3) . ?
C30 C35 1.404(3) . ?
C30 C31 1.407(3) . ?
C31 C32 1.391(3) . ?
C31 C36 1.516(3) . ?
C32 C33 1.381(4) . ?
C32 H32 0.9500 . ?
C33 C34 1.377(4) . ?
C33 H33 0.9500 . ?
C34 C35 1.398(3) . ?
C34 H34 0.9500 . ?
C35 C39 1.522(4) . ?
C36 C38 1.529(4) . ?
C36 C37 1.530(4) . ?
C36 H36 1.0000 . ?
C37 H37A 0.9800 . ?
C37 H37B 0.9800 . ?
C37 H37C 0.9800 . ?
C38 H38A 0.9800 . ?
C38 H38B 0.9800 . ?
C38 H38C 0.9800 . ?
C39 C40 1.528(4) . ?
C39 C41 1.528(4) . ?
C39 H39 1.0000 . ?
C40 H40A 0.9800 . ?
C40 H40B 0.9800 . ?
C40 H40C 0.9800 . ?
C41 H41A 0.9800 . ?
C41 H41B 0.9800 . ?
C41 H41C 0.9800 . ?
C42 C43 1.403(4) . ?
C42 C47 1.406(4) . ?
C43 C44 1.393(4) . ?
C43 C48 1.523(4) . ?
C44 C45 1.382(4) . ?
C44 H44 0.9500 . ?
C45 C46 1.382(4) . ?
C45 H45 0.9500 . ?
C46 C47 1.391(4) . ?
C46 H46 0.9500 . ?
C47 C51 1.529(4) . ?
C48 C50 1.530(4) . ?
C48 C49 1.534(4) . ?
C48 H48 1.0000 . ?
C49 H49A 0.9800 . ?
C49 H49B 0.9800 . ?
C49 H49C 0.9800 . ?
C50 H50A 0.9800 . ?
C50 H50B 0.9800 . ?
C50 H50C 0.9800 . ?
C51 C53 1.531(4) . ?
C51 C52 1.532(3) . ?
C51 H51 1.0000 . ?
C52 H52A 0.9800 . ?
C52 H52B 0.9800 . ?
C52 H52C 0.9800 . ?
C53 H53A 0.9800 . ?
C53 H53B 0.9800 . ?
C53 H53C 0.9800 . ?
